data_1532521
loop_
_publ_author_name
'Kudoh, Y.'
'Kuribayashi, T.'
'Kagi, H.'
'Sasaki, S.'
'Tanaka, M.'

_publ_section_title
;
 High-pressure structural study of phase-A, Mg7 Si2 H6 O14 using
 synchrotron radiation
;
_journal_name_full 'Journal of Physics: Condensed Matter'
_journal_page_first 10491
_journal_page_last 10495
_journal_volume 14
_journal_year 2002
_chemical_formula_sum 'H6 Mg7 O14 Si2'
_chemical_name_systematic '(Mg2 (Si O4))2 (Mg (O H)2)3'
_space_group_IT_number 173
_symmetry_space_group_name_Hall 'P 6c'
_symmetry_space_group_name_H-M 'P 63'
_cell_angle_alpha 90
_cell_angle_beta 90
_cell_angle_gamma 120
_cell_formula_units_Z 2
_cell_length_a 7.756
_cell_length_b 7.756
_cell_length_c 9.469
_cell_volume 493.299
_citation_journal_id_ASTM JCOMEL
_cod_data_source_file Kudoh_JCOMEL_2002_359.cif
_cod_data_source_block H6Mg7O14Si2
_cod_original_cell_volume 493.2991
_cod_database_code 1532521

loop_
_symmetry_equiv_pos_as_xyz
x,y,z
x-y,x,z+1/2
-y,x-y,z
-x,-y,z+1/2
-x+y,-x,z
y,-x+y,z+1/2

loop_
_atom_site_label
_atom_site_type_symbol
_atom_site_fract_x
_atom_site_fract_y
_atom_site_fract_z
_atom_site_occupancy
_atom_site_U_iso_or_equiv
O1 O-2 0.2077 0.0317 -0.023 1 0.0
Si2 Si+4 0 0 0.4079 1 0.0
O2 O-2 0.4728 0.0985 0.4848 1 0.0
Si1 Si+4 0.6667 0.3333 0.1785 1 0.0
O3 O-2 0.45 0.2891 0.2421 1 0.0
O5 O-2 0.6667 0.3333 0 1 0.0
Mg1 Mg+2 0.3734 0.4584 0.3878 1 0.0
Mg3 Mg+2 0.3333 0.6667 0.1101 1 0.0
O4 O-2 0.1634 0.4344 0.2443 1 0.0
Mg2 Mg+2 0.2215 0.2434 0.1179 1 0.0
O6 O-2 0 0 0.2341 1 0.0
